data_7701769
loop_
_publ_author_name
'Cao, Bula'
'Ding, Yazhou'
'Fang, Fei'
'Chang, Jiarui'
'Zhang, Jie'
'Li, Shujun'
'Chen, Xuenian'

_publ_section_title
;
 The stability of group 10 metal POCOP pincer complexes:
 decomposition/reconstruction pathways of the pincer backbone.
;
_journal_issue 36
_journal_name_full 'Dalton transactions (Cambridge, England : 2003)'
_journal_page_first 13760
_journal_page_last 13768
_journal_paper_doi 10.1039/c9dt02825k
_journal_volume 48
_journal_year 2019
_chemical_formula_moiety 'C16 H48 B20 Ni P2 S2'
_chemical_formula_sum 'C16 H48 B20 Ni P2 S2'
_chemical_formula_weight 641.51
_chemical_name_systematic NISP
_space_group_crystal_system monoclinic
_space_group_IT_number 14
_space_group_name_Hall '-P 2ybc'
_space_group_name_H-M_alt 'P 1 21/c 1'
_atom_sites_solution_hydrogens difmap
_atom_sites_solution_primary dual
_audit_creation_date 2019-05-03
_audit_creation_method
;
Olex2 1.2
(compiled 2018.05.18 svn.r3508 for OlexSys, GUI svn.r5506)
;
_audit_update_record
;
2019-07-05 deposited with the CCDC.	2019-08-21 downloaded from the CCDC.
;
_cell_angle_alpha 90
_cell_angle_beta 100.711(2)
_cell_angle_gamma 90
_cell_formula_units_Z 2
_cell_length_a 11.4737(2)
_cell_length_b 9.9192(2)
_cell_length_c 14.6100(3)
_cell_measurement_reflns_used 4583
_cell_measurement_temperature 150.00(10)
_cell_measurement_theta_max 72.5950
_cell_measurement_theta_min 3.9040
_cell_volume 1633.79(6)
_computing_cell_refinement 'CrysAlisPro 1.171.40.42a (Rigaku OD, 2019)'
_computing_data_collection 'CrysAlisPro 1.171.40.42a (Rigaku OD, 2019)'
_computing_data_reduction 'CrysAlisPro 1.171.40.42a (Rigaku OD, 2019)'
_computing_molecular_graphics 'Olex2 (Dolomanov et al., 2009)'
_computing_publication_material 'Olex2 (Dolomanov et al., 2009)'
_computing_structure_refinement 'ShelXL (Sheldrick, 2015)'
_computing_structure_solution 'ShelXT (Sheldrick, 2015)'
_diffrn_ambient_environment N~2~
_diffrn_ambient_temperature 150.00(10)
_diffrn_detector 'CCD plate'
_diffrn_detector_area_resol_mean 10.6296
_diffrn_detector_type Atlas
_diffrn_measured_fraction_theta_full 1.000
_diffrn_measured_fraction_theta_max 0.979
_diffrn_measurement_details
;
List of Runs (angles in degrees, time in seconds):

  # Type    Start    End  Width  t~exp~   \w     \q     \k     \f   Frames
#--------------------------------------------------------------------------
  1  \w    -71.00  32.00   1.00    1.43    --  -40.77  66.00 107.00  103
  2  \w   -114.00 -11.00   1.00    1.43    --  -40.77 -66.00 -27.00  103
  3  \w     31.00 134.00   1.00    5.72    --  103.86 -66.00 -27.00  103
  4  \w     74.00 177.00   1.00    5.72    --  103.86  66.00 107.00  103
  5  \w      1.00  82.00   1.00    1.43    --   40.77 -99.00-180.00   81
  6  \w     23.00  97.00   1.00    1.43    --   40.77-125.00-120.00   74
  7  \w     21.00 110.00   1.00    5.72    --  103.86 -94.00  30.00   89
  8  \w     32.00 133.00   1.00    5.72    --  103.86 -61.00-150.00  101
  9  \w     32.00 108.00   1.00    5.72    --  103.86-125.00-180.00   76
 10  \w     79.00 169.00   1.00    5.72    --  103.86  45.00-180.00   90
 11  \w    125.00 151.00   1.00    5.72    --  103.86 125.00 -30.00   26
 12  \w     42.00 108.00   1.00    5.72    --  103.86 -94.00-180.00   66
;
_diffrn_measurement_device 'four-circle diffractometer'
_diffrn_measurement_device_type 'SuperNova, Dual, Cu at home/near, Atlas'
_diffrn_measurement_method '\w scans'
_diffrn_orient_matrix_type 'CrysAlisPro convention (1999,Acta A55,543-557)'
_diffrn_orient_matrix_UB_11 -0.1021154000
_diffrn_orient_matrix_UB_12 0.0902970000
_diffrn_orient_matrix_UB_13 -0.0487572000
_diffrn_orient_matrix_UB_21 0.0868011000
_diffrn_orient_matrix_UB_22 0.0752872000
_diffrn_orient_matrix_UB_23 -0.0508230000
_diffrn_orient_matrix_UB_31 -0.0264844000
_diffrn_orient_matrix_UB_32 -0.1015117000
_diffrn_orient_matrix_UB_33 -0.0809698000
_diffrn_radiation_monochromator mirror
_diffrn_radiation_probe x-ray
_diffrn_radiation_type CuK\a
_diffrn_radiation_wavelength 1.54184
_diffrn_reflns_av_R_equivalents 0.0238
_diffrn_reflns_av_unetI/netI 0.0236
_diffrn_reflns_Laue_measured_fraction_full 1.000
_diffrn_reflns_Laue_measured_fraction_max 0.979
_diffrn_reflns_limit_h_max 14
_diffrn_reflns_limit_h_min -14
_diffrn_reflns_limit_k_max 10
_diffrn_reflns_limit_k_min -12
_diffrn_reflns_limit_l_max 17
_diffrn_reflns_limit_l_min -18
_diffrn_reflns_number 9910
_diffrn_reflns_point_group_measured_fraction_full 1.000
_diffrn_reflns_point_group_measured_fraction_max 0.979
_diffrn_reflns_theta_full 67.684
_diffrn_reflns_theta_max 72.701
_diffrn_reflns_theta_min 3.921
_diffrn_source 'micro-focus sealed X-ray tube'
_diffrn_source_type 'SuperNova (Cu) X-ray Source'
_exptl_absorpt_coefficient_mu 3.031
_exptl_absorpt_correction_T_max 1.00000
_exptl_absorpt_correction_T_min 0.88801
_exptl_absorpt_correction_type multi-scan
_exptl_absorpt_process_details
;
CrysAlisPro 1.171.40.42a (Rigaku Oxford Diffraction, 2019)
Empirical absorption correction using spherical harmonics,
 implemented in SCALE3 ABSPACK scaling algorithm.
;
_exptl_crystal_colour 'clear light yellow'
_exptl_crystal_colour_lustre clear
_exptl_crystal_colour_modifier light
_exptl_crystal_colour_primary yellow
_exptl_crystal_density_diffrn 1.304
_exptl_crystal_description block
_exptl_crystal_F_000 668
_exptl_crystal_size_max 0.6
_exptl_crystal_size_mid 0.4
_exptl_crystal_size_min 0.4
_refine_diff_density_max 0.306
_refine_diff_density_min -0.235
_refine_diff_density_rms 0.044
_refine_ls_extinction_method none
_refine_ls_goodness_of_fit_ref 1.043
_refine_ls_hydrogen_treatment refall
_refine_ls_matrix_type full
_refine_ls_number_parameters 283
_refine_ls_number_reflns 3179
_refine_ls_number_restraints 0
_refine_ls_restrained_S_all 1.043
_refine_ls_R_factor_all 0.0310
_refine_ls_R_factor_gt 0.0257
_refine_ls_shift/su_max 0.000
_refine_ls_shift/su_mean 0.000
_refine_ls_structure_factor_coef Fsqd
_refine_ls_weighting_details 'w=1/[\s^2^(Fo^2^)+(0.0312P)^2^+0.4654P] where P=(Fo^2^+2Fc^2^)/3'
_refine_ls_weighting_scheme calc
_refine_ls_wR_factor_gt 0.0631
_refine_ls_wR_factor_ref 0.0659
_reflns_Friedel_coverage 0.000
_reflns_number_gt 2804
_reflns_number_total 3179
_reflns_threshold_expression 'I > 2\s(I)'
_cod_data_source_file c9dt02825k2.cif
_cod_data_source_block cbl-20190320
_cod_original_sg_symbol_H-M 'P 21/c'
_cod_database_code 7701769
_shelx_shelxl_version_number 2016/6
_chemical_oxdiff_formula 'Ni1 O1 H1 C1 P1 B1 S1'
_shelx_space_group_comment
;
The symmetry employed for this shelxl refinement is uniquely defined
by the following loop, which should always be used as a source of
symmetry information in preference to the above space-group names.
They are only intended as comments.
;
_shelx_estimated_absorpt_t_max 0.377
_shelx_estimated_absorpt_t_min 0.264
_reflns_odcompleteness_completeness 99.97
_reflns_odcompleteness_iscentric 1
_reflns_odcompleteness_theta 66.97
_olex2_refinement_description
;
;
_olex2_submission_special_instructions 'No special instructions were received'
_oxdiff_exptl_absorpt_empirical_details
;
Empirical correction (ABSPACK) includes:
- Absorption correction using spherical harmonics
- Frame scaling
;
_oxdiff_exptl_absorpt_empirical_full_max 1.246
_oxdiff_exptl_absorpt_empirical_full_min 0.827

loop_
_space_group_symop_operation_xyz
'x, y, z'
'-x, y+1/2, -z+1/2'
'-x, -y, -z'
'x, -y-1/2, z-1/2'

loop_
_atom_site_label
_atom_site_type_symbol
_atom_site_fract_x
_atom_site_fract_y
_atom_site_fract_z
_atom_site_U_iso_or_equiv
_atom_site_adp_type
_atom_site_occupancy
_atom_site_site_symmetry_order
_atom_site_calc_flag
_atom_site_refinement_flags_posn
_atom_site_refinement_flags_adp
_atom_site_refinement_flags_occupancy
Ni1 Ni 0.500000 0.500000 0.500000 0.01517(10) Uani 1 2 d S T P
P1 P 0.32468(3) 0.49220(3) 0.40945(2) 0.01486(9) Uani 1 1 d . . .
S1 S 0.50510(3) 0.71908(4) 0.48786(3) 0.02133(10) Uani 1 1 d . . .
C2 C 0.25444(12) 0.66141(14) 0.41084(9) 0.0165(3) Uani 1 1 d . . .
C1 C 0.35508(12) 0.77559(14) 0.45549(10) 0.0185(3) Uani 1 1 d . . .
C8 C 0.20324(14) 0.36925(17) 0.53766(12) 0.0260(3) Uani 1 1 d . . .
C6 C 0.21680(12) 0.36761(15) 0.43549(11) 0.0208(3) Uani 1 1 d . . .
C3 C 0.34428(14) 0.45942(17) 0.28769(10) 0.0248(3) Uani 1 1 d . . .
C7 C 0.09667(14) 0.36538(18) 0.36788(13) 0.0285(3) Uani 1 1 d . . .
C5 C 0.46896(16) 0.5038(2) 0.27597(12) 0.0313(4) Uani 1 1 d . . .
C4 C 0.32937(19) 0.3098(2) 0.26168(14) 0.0392(4) Uani 1 1 d . . .
B4 B 0.25631(14) 0.72101(17) 0.52291(11) 0.0205(3) Uani 1 1 d . . .
B5 B 0.29543(16) 0.89352(18) 0.51908(13) 0.0246(4) Uani 1 1 d . . .
B3 B 0.12080(14) 0.69653(18) 0.44316(12) 0.0216(3) Uani 1 1 d . . .
B2 B 0.14449(15) 0.73200(18) 0.32881(12) 0.0227(3) Uani 1 1 d . . .
B8 B 0.07533(15) 0.85352(18) 0.39094(13) 0.0253(4) Uani 1 1 d . . .
B1 B 0.29496(15) 0.78130(18) 0.33666(12) 0.0221(3) Uani 1 1 d . . .
B7 B 0.18396(16) 0.90544(19) 0.32504(13) 0.0266(4) Uani 1 1 d . . .
B6 B 0.32032(15) 0.92991(18) 0.40529(13) 0.0244(4) Uani 1 1 d . . .
B10 B 0.18401(16) 0.97541(19) 0.43769(14) 0.0270(4) Uani 1 1 d . . .
B9 B 0.14453(16) 0.84588(18) 0.51077(13) 0.0253(4) Uani 1 1 d . . .
H3 H 0.2861(17) 0.5099(17) 0.2481(13) 0.021(4) Uiso 1 1 d . . .
H4 H 0.2911(17) 0.6558(19) 0.5807(12) 0.027(5) Uiso 1 1 d . . .
H7 H 0.162(2) 0.963(2) 0.2600(15) 0.044(6) Uiso 1 1 d . . .
H5 H 0.3539(19) 0.935(2) 0.5777(14) 0.036(5) Uiso 1 1 d . . .
H1 H 0.3485(17) 0.7510(18) 0.2872(13) 0.027(5) Uiso 1 1 d . . .
H10 H 0.1649(19) 1.077(2) 0.4467(14) 0.041(6) Uiso 1 1 d . . .
H6 H 0.2601(17) 0.2840(19) 0.4256(12) 0.025(4) Uiso 1 1 d . . .
H2 H 0.1076(18) 0.671(2) 0.2717(13) 0.031(5) Uiso 1 1 d . . .
H8A H 0.2809(19) 0.373(2) 0.5807(14) 0.033(5) Uiso 1 1 d . . .
H8B H 0.1617(19) 0.449(2) 0.5547(14) 0.033(5) Uiso 1 1 d . . .
H9 H 0.0987(18) 0.861(2) 0.5679(14) 0.034(5) Uiso 1 1 d . . .
H6A H 0.389(2) 0.994(2) 0.3988(14) 0.037(6) Uiso 1 1 d . . .
H5A H 0.490(2) 0.599(2) 0.2938(15) 0.044(6) Uiso 1 1 d . . .
H4A H 0.250(2) 0.276(2) 0.2611(15) 0.045(6) Uiso 1 1 d . . .
H3A H 0.0656(18) 0.6144(19) 0.4558(13) 0.031(5) Uiso 1 1 d . . .
H5B H 0.477(2) 0.495(2) 0.2123(17) 0.048(6) Uiso 1 1 d . . .
H8C H 0.1604(19) 0.288(2) 0.5481(14) 0.037(5) Uiso 1 1 d . . .
H5C H 0.5290(18) 0.444(2) 0.3146(13) 0.031(5) Uiso 1 1 d . . .
H4B H 0.385(2) 0.254(2) 0.3056(17) 0.051(7) Uiso 1 1 d . . .
H7A H 0.106(2) 0.387(3) 0.302(2) 0.065(8) Uiso 1 1 d . . .
H8 H -0.0159(19) 0.876(2) 0.3703(13) 0.035(5) Uiso 1 1 d . . .
H7B H 0.041(2) 0.429(2) 0.3856(16) 0.048(6) Uiso 1 1 d . . .
H7C H 0.066(2) 0.279(3) 0.3628(17) 0.055(7) Uiso 1 1 d . . .
H4C H 0.350(2) 0.299(2) 0.1987(18) 0.057(7) Uiso 1 1 d . . .

loop_
_atom_site_aniso_label
_atom_site_aniso_U_11
_atom_site_aniso_U_22
_atom_site_aniso_U_33
_atom_site_aniso_U_23
_atom_site_aniso_U_13
_atom_site_aniso_U_12
Ni1 0.01068(16) 0.01512(18) 0.01915(17) 0.00051(13) 0.00128(12) -0.00011(12)
P1 0.01186(16) 0.01527(17) 0.01706(17) -0.00079(13) 0.00166(12) 0.00020(13)
S1 0.01260(16) 0.01618(17) 0.03389(19) 0.00112(14) 0.00088(13) -0.00103(13)
C2 0.0129(6) 0.0171(7) 0.0192(6) 0.0006(5) 0.0025(5) -0.0001(5)
C1 0.0150(6) 0.0157(7) 0.0245(7) 0.0000(6) 0.0031(5) -0.0005(5)
C8 0.0186(7) 0.0258(8) 0.0341(8) 0.0081(7) 0.0059(6) -0.0023(6)
C6 0.0138(6) 0.0166(7) 0.0310(8) 0.0015(6) 0.0018(5) -0.0016(6)
C3 0.0249(8) 0.0301(8) 0.0187(7) -0.0032(6) 0.0025(6) 0.0067(7)
C7 0.0177(7) 0.0238(8) 0.0406(9) -0.0020(7) -0.0032(6) -0.0033(6)
C5 0.0291(9) 0.0446(11) 0.0227(8) 0.0023(7) 0.0115(6) 0.0086(8)
C4 0.0441(11) 0.0371(10) 0.0352(9) -0.0175(8) 0.0047(8) 0.0043(9)
B4 0.0189(8) 0.0215(8) 0.0221(8) -0.0015(7) 0.0065(6) 0.0008(7)
B5 0.0227(8) 0.0189(8) 0.0321(9) -0.0045(7) 0.0049(7) 0.0016(7)
B3 0.0146(7) 0.0209(8) 0.0301(8) 0.0008(7) 0.0061(6) 0.0020(6)
B2 0.0179(7) 0.0229(8) 0.0254(8) 0.0016(7) -0.0011(6) 0.0030(7)
B8 0.0162(8) 0.0220(8) 0.0375(9) 0.0023(7) 0.0047(7) 0.0049(7)
B1 0.0212(8) 0.0223(8) 0.0234(8) 0.0060(7) 0.0053(6) 0.0025(7)
B7 0.0229(8) 0.0223(9) 0.0341(9) 0.0076(7) 0.0041(7) 0.0052(7)
B6 0.0201(8) 0.0171(8) 0.0367(9) 0.0043(7) 0.0070(7) 0.0007(7)
B10 0.0214(8) 0.0192(8) 0.0410(10) 0.0009(7) 0.0072(7) 0.0030(7)
B9 0.0224(8) 0.0221(8) 0.0334(9) -0.0025(7) 0.0102(7) 0.0031(7)

loop_
_atom_type_symbol
_atom_type_description
_atom_type_scat_dispersion_real
_atom_type_scat_dispersion_imag
_atom_type_scat_source
C C 0.0181 0.0091 'International Tables Vol C Tables 4.2.6.8 and 6.1.1.4'
H H 0.0000 0.0000 'International Tables Vol C Tables 4.2.6.8 and 6.1.1.4'
B B 0.0090 0.0039 'International Tables Vol C Tables 4.2.6.8 and 6.1.1.4'
Ni Ni -3.0029 0.5091 'International Tables Vol C Tables 4.2.6.8 and 6.1.1.4'
P P 0.2955 0.4335 'International Tables Vol C Tables 4.2.6.8 and 6.1.1.4'
S S 0.3331 0.5567 'International Tables Vol C Tables 4.2.6.8 and 6.1.1.4'

loop_
_geom_angle_atom_site_label_1
_geom_angle_atom_site_label_2
_geom_angle_atom_site_label_3
_geom_angle
_geom_angle_site_symmetry_1
_geom_angle_site_symmetry_3
P1 Ni1 P1 180.0 . 3_666
S1 Ni1 P1 88.768(12) 3_666 .
S1 Ni1 P1 88.769(12) . 3_666
S1 Ni1 P1 91.232(12) . .
S1 Ni1 P1 91.231(12) 3_666 3_666
S1 Ni1 S1 180.0 3_666 .
C2 P1 Ni1 108.15(4) . .
C6 P1 Ni1 118.43(5) . .
C6 P1 C2 107.10(7) . .
C6 P1 C3 106.60(7) . .
C3 P1 Ni1 108.79(5) . .
C3 P1 C2 107.27(7) . .
C1 S1 Ni1 107.14(5) . .
C1 C2 P1 110.35(9) . .
C1 C2 B4 60.80(9) . .
C1 C2 B3 110.10(11) . .
C1 C2 B2 111.24(11) . .
C1 C2 B1 61.92(9) . .
B4 C2 P1 112.78(9) . .
B3 C2 P1 126.45(10) . .
B3 C2 B4 61.85(9) . .
B3 C2 B1 112.92(11) . .
B2 C2 P1 128.46(10) . .
B2 C2 B4 113.41(11) . .
B2 C2 B3 62.18(9) . .
B2 C2 B1 62.04(9) . .
B1 C2 P1 116.44(9) . .
B1 C2 B4 113.51(11) . .
C2 C1 S1 117.04(9) . .
C2 C1 B4 61.77(9) . .
C2 C1 B5 111.08(11) . .
C2 C1 B1 60.95(9) . .
C2 C1 B6 110.59(11) . .
B4 C1 S1 116.99(10) . .
B4 C1 B1 113.51(11) . .
B5 C1 S1 122.17(10) . .
B5 C1 B4 62.14(10) . .
B5 C1 B1 113.16(11) . .
B1 C1 S1 117.13(10) . .
B6 C1 S1 121.98(10) . .
B6 C1 B4 113.62(11) . .
B6 C1 B5 62.43(10) . .
B6 C1 B1 61.81(10) . .
C6 C8 H8A 112.2(11) . .
C6 C8 H8B 113.6(12) . .
C6 C8 H8C 107.0(12) . .
H8A C8 H8B 103.4(16) . .
H8A C8 H8C 110.7(17) . .
H8B C8 H8C 110.1(17) . .
P1 C6 H6 99.0(11) . .
C8 C6 P1 112.92(10) . .
C8 C6 C7 112.65(13) . .
C8 C6 H6 107.2(10) . .
C7 C6 P1 115.71(11) . .
C7 C6 H6 107.9(11) . .
P1 C3 H3 107.2(11) . .
C5 C3 P1 109.67(11) . .
C5 C3 H3 110.3(11) . .
C4 C3 P1 112.20(12) . .
C4 C3 C5 108.23(14) . .
C4 C3 H3 109.2(11) . .
C6 C7 H7A 111.2(16) . .
C6 C7 H7B 112.3(14) . .
C6 C7 H7C 110.5(16) . .
H7A C7 H7B 108.3(19) . .
H7A C7 H7C 103(2) . .
H7B C7 H7C 111(2) . .
C3 C5 H5A 115.0(13) . .
C3 C5 H5B 110.2(15) . .
C3 C5 H5C 109.1(12) . .
H5A C5 H5B 106.5(18) . .
H5A C5 H5C 107.8(17) . .
H5B C5 H5C 108.0(18) . .
C3 C4 H4A 113.6(13) . .
C3 C4 H4B 111.0(14) . .
C3 C4 H4C 107.3(14) . .
H4A C4 H4B 107.3(19) . .
H4A C4 H4C 109.9(19) . .
H4B C4 H4C 108(2) . .
C2 B4 B5 104.93(11) . .
C2 B4 B3 58.65(9) . .
C2 B4 B9 105.21(11) . .
C2 B4 H4 118.1(10) . .
C1 B4 C2 57.43(8) . .
C1 B4 B5 58.72(9) . .
C1 B4 B3 104.87(11) . .
C1 B4 B9 105.35(12) . .
C1 B4 H4 116.7(10) . .
B5 B4 B3 107.87(12) . .
B5 B4 H4 123.0(10) . .
B3 B4 H4 125.6(10) . .
B9 B4 B5 60.25(10) . .
B9 B4 B3 60.02(10) . .
B9 B4 H4 130.8(10) . .
C1 B5 B4 59.14(9) . .
C1 B5 B6 58.74(9) . .
C1 B5 B10 105.07(12) . .
C1 B5 B9 105.29(12) . .
C1 B5 H5 116.4(11) . .
B4 B5 B6 108.15(12) . .
B4 B5 B10 107.95(13) . .
B4 B5 B9 59.75(10) . .
B4 B5 H5 118.4(11) . .
B6 B5 B9 108.33(13) . .
B6 B5 H5 119.0(11) . .
B10 B5 B6 60.02(10) . .
B10 B5 B9 60.27(10) . .
B10 B5 H5 128.8(11) . .
B9 B5 H5 128.1(11) . .
C2 B3 B4 59.50(8) . .
C2 B3 B2 58.84(9) . .
C2 B3 B8 105.43(12) . .
C2 B3 B9 105.63(11) . .
C2 B3 H3A 118.7(11) . .
B4 B3 H3A 117.7(10) . .
B2 B3 B4 108.73(11) . .
B2 B3 H3A 120.9(10) . .
B8 B3 B4 108.31(12) . .
B8 B3 B2 60.31(10) . .
B8 B3 B9 60.49(10) . .
B8 B3 H3A 127.5(11) . .
B9 B3 B4 59.72(10) . .
B9 B3 B2 108.89(12) . .
B9 B3 H3A 125.1(10) . .
C2 B2 B3 58.98(9) . .
C2 B2 B8 105.01(12) . .
C2 B2 B1 59.27(9) . .
C2 B2 B7 104.89(12) . .
C2 B2 H2 117.0(11) . .
B3 B2 B8 59.64(10) . .
B3 B2 B1 108.08(11) . .
B3 B2 B7 107.72(12) . .
B3 B2 H2 121.5(11) . .
B8 B2 B7 60.17(10) . .
B8 B2 H2 129.8(11) . .
B1 B2 B8 107.48(12) . .
B1 B2 B7 59.15(10) . .
B1 B2 H2 116.8(11) . .
B7 B2 H2 126.6(11) . .
B3 B8 B2 60.05(10) . .
B3 B8 B7 107.86(12) . .
B3 B8 B10 107.64(12) . .
B3 B8 B9 59.86(10) . .
B3 B8 H8 120.2(11) . .
B2 B8 B7 59.94(10) . .
B2 B8 B9 108.18(12) . .
B2 B8 H8 120.4(11) . .
B7 B8 H8 122.7(11) . .
B10 B8 B2 107.97(12) . .
B10 B8 B7 60.12(11) . .
B10 B8 B9 60.00(10) . .
B10 B8 H8 123.7(11) . .
B9 B8 B7 108.25(12) . .
B9 B8 H8 121.6(11) . .
C2 B1 C1 57.12(8) . .
C2 B1 B2 58.69(9) . .
C2 B1 B7 105.54(12) . .
C2 B1 B6 104.58(11) . .
C2 B1 H1 118.9(10) . .
C1 B1 B2 104.76(11) . .
C1 B1 B7 105.32(12) . .
C1 B1 B6 58.16(9) . .
C1 B1 H1 119.4(10) . .
B2 B1 H1 123.3(10) . .
B7 B1 B2 60.57(10) . .
B7 B1 B6 60.83(10) . .
B7 B1 H1 128.7(10) . .
B6 B1 B2 108.66(12) . .
B6 B1 H1 123.9(10) . .
B2 B7 B8 59.89(10) . .
B2 B7 B6 107.88(12) . .
B2 B7 B10 107.64(13) . .
B2 B7 H7 120.5(12) . .
B8 B7 B6 107.38(13) . .
B8 B7 H7 123.1(12) . .
B1 B7 B2 60.29(10) . .
B1 B7 B8 108.16(12) . .
B1 B7 B6 60.12(10) . .
B1 B7 B10 107.89(12) . .
B1 B7 H7 119.5(12) . .
B6 B7 H7 122.1(12) . .
B10 B7 B8 59.75(10) . .
B10 B7 B6 59.52(10) . .
B10 B7 H7 124.0(12) . .
C1 B6 B5 58.83(9) . .
C1 B6 B1 60.03(9) . .
C1 B6 B7 105.37(12) . .
C1 B6 B10 105.06(12) . .
C1 B6 H6A 118.3(12) . .
B5 B6 B1 108.78(12) . .
B5 B6 B7 108.23(12) . .
B5 B6 H6A 118.0(12) . .
B1 B6 B7 59.05(10) . .
B1 B6 H6A 120.8(12) . .
B7 B6 H6A 127.8(12) . .
B10 B6 B5 59.92(10) . .
B10 B6 B1 107.56(12) . .
B10 B6 B7 60.17(10) . .
B10 B6 H6A 126.2(11) . .
B5 B10 B8 108.22(13) . .
B5 B10 B7 108.46(13) . .
B5 B10 B6 60.07(10) . .
B5 B10 B9 59.98(10) . .
B5 B10 H10 120.0(12) . .
B8 B10 B7 60.14(11) . .
B8 B10 B9 60.14(10) . .
B8 B10 H10 123.7(12) . .
B7 B10 H10 121.8(11) . .
B6 B10 B8 108.32(13) . .
B6 B10 B7 60.31(10) . .
B6 B10 B9 108.14(12) . .
B6 B10 H10 119.6(12) . .
B9 B10 B7 108.38(13) . .
B9 B10 H10 122.5(12) . .
B4 B9 B5 60.00(10) . .
B4 B9 B3 60.27(9) . .
B4 B9 B8 108.08(12) . .
B4 B9 B10 107.74(12) . .
B4 B9 H9 118.0(11) . .
B5 B9 B8 107.81(13) . .
B5 B9 B10 59.75(10) . .
B5 B9 H9 121.3(11) . .
B3 B9 B5 107.88(12) . .
B3 B9 B8 59.65(10) . .
B3 B9 B10 107.36(13) . .
B3 B9 H9 120.1(11) . .
B8 B9 H9 124.2(11) . .
B10 B9 B8 59.86(10) . .
B10 B9 H9 125.4(11) . .

loop_
_geom_bond_atom_site_label_1
_geom_bond_atom_site_label_2
_geom_bond_distance
_geom_bond_site_symmetry_2
Ni1 P1 2.1939(3) .
Ni1 P1 2.1939(3) 3_666
Ni1 S1 2.1820(4) 3_666
Ni1 S1 2.1820(4) .
P1 C2 1.8636(14) .
P1 C6 1.8384(15) .
P1 C3 1.8627(15) .
S1 C1 1.7883(14) .
C2 C1 1.6617(19) .
C2 B4 1.737(2) .
C2 B3 1.722(2) .
C2 B2 1.719(2) .
C2 B1 1.730(2) .
C1 B4 1.721(2) .
C1 B5 1.714(2) .
C1 B1 1.746(2) .
C1 B6 1.712(2) .
C8 C6 1.529(2) .
C8 H8A 0.99(2) .
C8 H8B 0.98(2) .
C8 H8C 0.97(2) .
C6 C7 1.539(2) .
C6 H6 0.991(19) .
C3 C5 1.536(2) .
C3 C4 1.533(2) .
C3 H3 0.942(19) .
C7 H7A 1.01(3) .
C7 H7B 0.97(3) .
C7 H7C 0.92(3) .
C5 H5A 0.99(2) .
C5 H5B 0.96(3) .
C5 H5C 1.00(2) .
C4 H4A 0.97(2) .
C4 H4B 0.99(3) .
C4 H4C 1.00(3) .
B4 B5 1.773(2) .
B4 B3 1.778(2) .
B4 B9 1.768(2) .
B4 H4 1.079(18) .
B5 B6 1.775(3) .
B5 B10 1.773(3) .
B5 B9 1.777(3) .
B5 H5 1.07(2) .
B3 B2 1.777(2) .
B3 B8 1.770(2) .
B3 B9 1.773(2) .
B3 H3A 1.069(19) .
B2 B8 1.782(3) .
B2 B1 1.777(2) .
B2 B7 1.782(3) .
B2 H2 1.053(19) .
B8 B7 1.787(3) .
B8 B10 1.780(3) .
B8 B9 1.785(3) .
B8 H8 1.06(2) .
B1 B7 1.757(2) .
B1 B6 1.776(3) .
B1 H1 1.075(19) .
B7 B6 1.789(3) .
B7 B10 1.786(3) .
B7 H7 1.10(2) .
B6 B10 1.774(2) .
B6 H6A 1.03(2) .
B10 B9 1.782(3) .
B10 H10 1.05(2) .
B9 H9 1.08(2) .
